data_7212477
loop_
_publ_author_name
'Pachfule, Pradip'
'Panda, Tamas'
'Dey, Chandan'
'Banerjee, Rahul'

_publ_section_title
;
 Structural diversity in a series of metal--organic frameworks (MOFs)
 composed of divalent transition metals, 4,4&#x2032;-bipyridine and a
 flexible carboxylic acid
;
_journal_issue 8
_journal_name_full CrystEngComm
_journal_page_first 2381
_journal_paper_doi 10.1039/c000723d
_journal_volume 12
_journal_year 2010
_chemical_formula_moiety 'C14 H20 O4'
_chemical_formula_sum 'C14 H20 O4'
_chemical_formula_weight 252.30
_chemical_name_common ADACID
_chemical_name_systematic
;
?
;
_space_group_IT_number 14
_symmetry_cell_setting monoclinic
_symmetry_space_group_name_Hall '-P 2yn'
_symmetry_space_group_name_H-M 'P 1 21/n 1'
_atom_sites_solution_hydrogens geom
_atom_sites_solution_primary direct
_atom_sites_solution_secondary difmap
_cell_angle_alpha 90.00
_cell_angle_beta 106.385(3)
_cell_angle_gamma 90.00
_cell_formula_units_Z 8
_cell_length_a 14.7198(16)
_cell_length_b 7.7386(17)
_cell_length_c 23.1799(9)
_cell_measurement_reflns_used 3118
_cell_measurement_temperature 298(2)
_cell_measurement_theta_max 27.65
_cell_measurement_theta_min 2.36
_cell_volume 2533.2(6)
_computing_cell_refinement 'Bruker SMART'
_computing_data_collection 'Bruker SMART'
_computing_data_reduction 'Bruker SAINT'
_computing_molecular_graphics 'Bruker SHELXTL'
_computing_publication_material 'Bruker SHELXTL'
_computing_structure_refinement 'Bruker SHELXTL'
_computing_structure_solution 'Bruker SHELXTL'
_diffrn_ambient_temperature 298(2)
_diffrn_measured_fraction_theta_full 0.977
_diffrn_measured_fraction_theta_max 0.977
_diffrn_measurement_device_type 'CCD area detector'
_diffrn_measurement_method 'phi and omega scans'
_diffrn_radiation_monochromator graphite
_diffrn_radiation_source 'fine-focus sealed tube'
_diffrn_radiation_type MoK\a
_diffrn_radiation_wavelength 0.71073
_diffrn_reflns_av_R_equivalents 0.0000
_diffrn_reflns_av_sigmaI/netI 0.0327
_diffrn_reflns_limit_h_max 16
_diffrn_reflns_limit_h_min -17
_diffrn_reflns_limit_k_max 9
_diffrn_reflns_limit_k_min -9
_diffrn_reflns_limit_l_max 27
_diffrn_reflns_limit_l_min 0
_diffrn_reflns_number 9899
_diffrn_reflns_theta_full 25.00
_diffrn_reflns_theta_max 25.00
_diffrn_reflns_theta_min 1.47
_exptl_absorpt_coefficient_mu 0.096
_exptl_absorpt_correction_T_max 0.9653
_exptl_absorpt_correction_T_min 0.9486
_exptl_absorpt_correction_type multi-scan
_exptl_absorpt_process_details 'Blessing, Acta Cryst. (1995) A51 33-58'
_exptl_crystal_colour colorless
_exptl_crystal_density_diffrn 1.323
_exptl_crystal_density_method 'not measured'
_exptl_crystal_description Prismic
_exptl_crystal_F_000 1088
_exptl_crystal_size_max 0.20
_exptl_crystal_size_mid 0.18
_exptl_crystal_size_min 0.15
_refine_diff_density_max 0.276
_refine_diff_density_min -0.220
_refine_diff_density_rms 0.047
_refine_ls_extinction_method none
_refine_ls_goodness_of_fit_ref 1.067
_refine_ls_hydrogen_treatment constr
_refine_ls_matrix_type full
_refine_ls_number_parameters 326
_refine_ls_number_reflns 9899
_refine_ls_number_restraints 0
_refine_ls_restrained_S_all 1.067
_refine_ls_R_factor_all 0.0802
_refine_ls_R_factor_gt 0.0614
_refine_ls_shift/su_max 0.000
_refine_ls_shift/su_mean 0.000
_refine_ls_structure_factor_coef Fsqd
_refine_ls_weighting_details 'calc w=1/[\s^2^(Fo^2^)+(0.0804P)^2^+0.9381P] where P=(Fo^2^+2Fc^2^)/3'
_refine_ls_weighting_scheme calc
_refine_ls_wR_factor_gt 0.1540
_refine_ls_wR_factor_ref 0.1668
_reflns_number_gt 3911
_reflns_number_total 4457
_reflns_threshold_expression >2sigma(I)
_cod_data_source_file c000723d.txt
_cod_data_source_block ADACID
_cod_depositor_comments
;
The following automatic conversions were performed:

'_symmetry_cell_setting' value 'Monoclinic' changed to 'monoclinic'
according to /home/saulius/struct/CIF-dictionaries/cif_core.dic
dictionary named 'cif_core.dic' version 2.4.2 from 2011-04-26.

Automatic conversion script
Id: cif_fix_values 1891 2012-01-12 08:04:46Z andrius 
;
_cod_original_sg_symbol_H-M P21/n
_cod_database_code 7212477

loop_
_symmetry_equiv_pos_as_xyz
'x, y, z'
'-x+1/2, y+1/2, -z+1/2'
'-x, -y, -z'
'x-1/2, -y-1/2, z-1/2'

loop_
_atom_site_label
_atom_site_type_symbol
_atom_site_fract_x
_atom_site_fract_y
_atom_site_fract_z
_atom_site_U_iso_or_equiv
_atom_site_adp_type
_atom_site_occupancy
_atom_site_symmetry_multiplicity
_atom_site_calc_flag
_atom_site_refinement_flags
C1 C 0.30324(13) 0.3383(2) 0.08277(8) 0.0355(5) Uani 1 1 d .
H1A H 0.3427 0.4191 0.0688 0.043 Uiso 1 1 calc R
H1B H 0.2509 0.3057 0.0486 0.043 Uiso 1 1 calc R
C2 C 0.36152(13) 0.1768(3) 0.10794(8) 0.0362(5) Uani 1 1 d .
C3 C 0.12558(13) 0.9179(2) 0.85700(9) 0.0342(4) Uani 1 1 d .
C4 C 0.28083(13) 0.7255(3) 0.82790(9) 0.0393(5) Uani 1 1 d .
H4A H 0.3327 0.8064 0.8421 0.047 Uiso 1 1 calc R
H4B H 0.3045 0.6255 0.8115 0.047 Uiso 1 1 calc R
C5 C 0.20507(13) 0.8293(3) 0.90529(8) 0.0355(5) Uani 1 1 d .
H5A H 0.1812 0.7946 0.9385 0.043 Uiso 1 1 calc R
H5B H 0.2563 0.9108 0.9206 0.043 Uiso 1 1 calc R
C6 C 0.24320(14) 0.6701(3) 0.88026(9) 0.0366(5) Uani 1 1 d .
C7 C 0.16109(15) 0.5433(3) 0.85635(10) 0.0439(5) Uani 1 1 d .
H7A H 0.1837 0.4420 0.8400 0.053 Uiso 1 1 calc R
H7B H 0.1366 0.5062 0.8891 0.053 Uiso 1 1 calc R
C8 C 0.26436(13) 0.4270(3) 0.12978(9) 0.0374(5) Uani 1 1 d .
C9 C 0.44388(14) 0.2298(3) 0.16199(9) 0.0444(5) Uani 1 1 d .
H9A H 0.4806 0.1286 0.1790 0.053 Uiso 1 1 calc R
H9B H 0.4851 0.3095 0.1491 0.053 Uiso 1 1 calc R
C10 C 0.29816(14) 0.0512(3) 0.12974(10) 0.0469(6) Uani 1 1 d .
H10A H 0.2458 0.0156 0.0960 0.056 Uiso 1 1 calc R
H10B H 0.3342 -0.0510 0.1465 0.056 Uiso 1 1 calc R
C11 C 0.39698(16) 0.1002(3) 0.05681(10) 0.0496(6) Uani 1 1 d .
H11A H 0.3423 0.0660 0.0244 0.059 Uiso 1 1 calc R
H11B H 0.4295 0.1905 0.0415 0.059 Uiso 1 1 calc R
C12 C 0.11746(16) 0.5587(3) 0.05841(11) 0.0460(5) Uani 1 1 d .
C13 C 0.20140(15) 0.8107(3) 0.77902(9) 0.0448(5) Uani 1 1 d .
H13 H 0.2261 0.8464 0.7458 0.054 Uiso 1 1 calc R
C14 C 0.04536(14) 0.7873(3) 0.83368(10) 0.0461(5) Uani 1 1 d .
H14A H 0.0204 0.7517 0.8663 0.055 Uiso 1 1 calc R
H14B H -0.0055 0.8407 0.8029 0.055 Uiso 1 1 calc R
C15 C 0.12000(16) 0.6836(3) 0.75541(10) 0.0541(6) Uani 1 1 d .
H15A H 0.0700 0.7379 0.7242 0.065 Uiso 1 1 calc R
H15B H 0.1422 0.5832 0.7383 0.065 Uiso 1 1 calc R
C16 C 0.20247(14) 0.2967(3) 0.15158(10) 0.0453(5) Uani 1 1 d .
H16A H 0.1783 0.3501 0.1821 0.054 Uiso 1 1 calc R
H16B H 0.1489 0.2636 0.1182 0.054 Uiso 1 1 calc R
C17 C 0.37548(17) 0.4435(3) 0.91876(10) 0.0486(6) Uani 1 1 d .
C18 C 0.08227(15) 0.6291(3) 0.80759(11) 0.0501(6) Uani 1 1 d .
H18 H 0.0304 0.5466 0.7930 0.060 Uiso 1 1 calc R
C19 C 0.40529(16) 0.3158(3) 0.20946(9) 0.0511(6) Uani 1 1 d .
H19 H 0.4584 0.3495 0.2437 0.061 Uiso 1 1 calc R
C20 C 0.32219(16) 0.5942(3) 0.93277(10) 0.0537(6) Uani 1 1 d .
H20A H 0.3673 0.6855 0.9491 0.064 Uiso 1 1 calc R
H20B H 0.2941 0.5598 0.9642 0.064 Uiso 1 1 calc R
C21 C 0.05125(14) 1.0507(3) 0.93343(10) 0.0418(5) Uani 1 1 d .
C22 C 0.46180(16) -0.0515(3) 0.07327(10) 0.0470(6) Uani 1 1 d .
C23 C 0.20907(15) 0.5933(3) 0.10503(11) 0.0470(6) Uani 1 1 d .
H23A H 0.1963 0.6564 0.1381 0.056 Uiso 1 1 calc R
H23B H 0.2482 0.6660 0.0877 0.056 Uiso 1 1 calc R
C24 C 0.16538(15) 0.9701(3) 0.80484(10) 0.0444(5) Uani 1 1 d .
H24A H 0.1162 1.0260 0.7736 0.053 Uiso 1 1 calc R
H24B H 0.2168 1.0516 0.8192 0.053 Uiso 1 1 calc R
C25 C 0.34910(15) 0.4760(3) 0.18329(10) 0.0484(6) Uani 1 1 d .
H25A H 0.3897 0.5564 0.1701 0.058 Uiso 1 1 calc R
H25B H 0.3265 0.5324 0.2140 0.058 Uiso 1 1 calc R
C26 C 0.09150(15) 1.0825(3) 0.88229(10) 0.0438(5) Uani 1 1 d .
H26A H 0.1445 1.1615 0.8954 0.053 Uiso 1 1 calc R
H26B H 0.0438 1.1386 0.8502 0.053 Uiso 1 1 calc R
C27 C 0.25991(16) 0.1367(3) 0.17753(11) 0.0505(6) Uani 1 1 d .
H27 H 0.2194 0.0546 0.1909 0.061 Uiso 1 1 calc R
C28 C 0.34224(18) 0.1892(4) 0.23088(10) 0.0613(7) Uani 1 1 d .
H28A H 0.3785 0.0879 0.2483 0.074 Uiso 1 1 calc R
H28B H 0.3184 0.2431 0.2615 0.074 Uiso 1 1 calc R
O1 O 0.04300(11) 0.5512(2) 0.07660(8) 0.0647(5) Uani 1 1 d .
H1C H -0.0218 0.5200 0.0405 0.097 Uiso 1 1 d .
O2 O 0.11521(11) 0.5377(2) 0.00507(7) 0.0659(5) Uani 1 1 d .
O3 O 0.54895(11) -0.0264(2) 0.08097(9) 0.0719(6) Uani 1 1 d .
H3C H 0.5964 -0.1365 0.0892 0.108 Uiso 1 1 d .
O4 O 0.42878(12) -0.1983(2) 0.07729(10) 0.0798(6) Uani 1 1 d .
O5 O 0.45914(14) 0.4662(2) 0.91923(13) 0.1048(9) Uani 1 1 d .
H5C H 0.4983 0.3591 0.9289 0.157 Uiso 1 1 d .
O6 O 0.33779(12) 0.2979(2) 0.91006(10) 0.0835(6) Uani 1 1 d .
O7 O 0.10482(11) 1.0581(2) 0.98657(7) 0.0649(5) Uani 1 1 d .
O8 O -0.03568(11) 1.0164(2) 0.92265(7) 0.0648(5) Uani 1 1 d .
H4C H -0.0593 1.0452 0.9575 0.097 Uiso 1 1 d .

loop_
_atom_site_aniso_label
_atom_site_aniso_U_11
_atom_site_aniso_U_22
_atom_site_aniso_U_33
_atom_site_aniso_U_23
_atom_site_aniso_U_13
_atom_site_aniso_U_12
C1 0.0288(10) 0.0401(12) 0.0342(11) 0.0006(9) 0.0037(9) 0.0000(8)
C2 0.0315(10) 0.0423(11) 0.0335(10) 0.0007(9) 0.0069(9) 0.0035(9)
C3 0.0322(10) 0.0333(10) 0.0382(11) 0.0047(9) 0.0118(9) 0.0022(8)
C4 0.0336(11) 0.0426(12) 0.0447(12) -0.0045(9) 0.0161(10) -0.0007(9)
C5 0.0353(11) 0.0380(11) 0.0344(11) -0.0015(9) 0.0115(9) -0.0024(9)
C6 0.0351(11) 0.0366(11) 0.0374(11) 0.0014(9) 0.0091(9) 0.0048(9)
C7 0.0482(12) 0.0345(11) 0.0554(13) -0.0028(10) 0.0251(11) -0.0031(10)
C8 0.0304(10) 0.0413(11) 0.0396(11) -0.0023(9) 0.0081(9) -0.0020(9)
C9 0.0310(11) 0.0551(14) 0.0446(12) 0.0064(10) 0.0066(9) 0.0025(10)
C10 0.0351(11) 0.0415(12) 0.0593(14) 0.0054(11) 0.0053(11) 0.0016(10)
C11 0.0474(13) 0.0561(14) 0.0427(12) 0.0001(10) 0.0087(11) 0.0130(11)
C12 0.0425(13) 0.0423(13) 0.0560(15) 0.0054(11) 0.0185(11) 0.0117(10)
C13 0.0490(13) 0.0548(13) 0.0359(11) 0.0082(10) 0.0209(10) 0.0058(11)
C14 0.0312(11) 0.0525(13) 0.0550(13) -0.0005(11) 0.0128(10) -0.0002(10)
C15 0.0472(13) 0.0688(16) 0.0407(12) -0.0107(11) 0.0030(11) 0.0072(12)
C16 0.0353(11) 0.0522(13) 0.0526(13) 0.0011(11) 0.0189(10) -0.0002(10)
C17 0.0506(14) 0.0457(14) 0.0494(13) 0.0124(11) 0.0139(11) 0.0135(12)
C18 0.0349(12) 0.0516(14) 0.0619(15) -0.0157(12) 0.0102(11) -0.0109(10)
C19 0.0370(12) 0.0745(16) 0.0345(12) -0.0098(11) -0.0019(10) -0.0027(11)
C20 0.0563(15) 0.0564(14) 0.0441(13) 0.0025(11) 0.0076(11) 0.0177(12)
C21 0.0338(12) 0.0435(13) 0.0497(13) -0.0037(10) 0.0141(10) 0.0085(10)
C22 0.0449(13) 0.0489(14) 0.0458(13) -0.0033(11) 0.0106(11) 0.0096(11)
C23 0.0423(12) 0.0421(12) 0.0583(14) -0.0070(11) 0.0172(11) 0.0013(10)
C24 0.0419(12) 0.0479(13) 0.0447(12) 0.0104(10) 0.0144(10) 0.0043(10)
C25 0.0433(12) 0.0593(14) 0.0423(12) -0.0152(11) 0.0117(10) -0.0083(11)
C26 0.0422(12) 0.0414(12) 0.0484(13) 0.0056(10) 0.0139(10) 0.0064(10)
C27 0.0416(13) 0.0546(14) 0.0603(15) 0.0149(12) 0.0227(12) -0.0025(11)
C28 0.0628(16) 0.0824(18) 0.0434(13) 0.0144(13) 0.0227(13) 0.0138(14)
O1 0.0381(9) 0.0977(14) 0.0611(11) 0.0000(9) 0.0188(8) 0.0097(9)
O2 0.0456(10) 0.1023(14) 0.0507(10) 0.0084(10) 0.0151(9) 0.0072(9)
O3 0.0436(10) 0.0516(10) 0.1174(16) -0.0113(10) 0.0174(10) 0.0055(8)
O4 0.0593(11) 0.0492(11) 0.1406(19) -0.0006(11) 0.0438(12) 0.0040(9)
O5 0.0729(13) 0.0560(12) 0.207(3) 0.0283(14) 0.0741(16) 0.0162(11)
O6 0.0536(11) 0.0543(11) 0.1315(18) -0.0076(11) 0.0079(11) 0.0130(9)
O7 0.0409(9) 0.1044(14) 0.0476(10) -0.0098(9) 0.0095(8) -0.0017(9)
O8 0.0386(9) 0.1037(14) 0.0548(10) -0.0167(9) 0.0176(8) -0.0074(9)

loop_
_atom_type_symbol
_atom_type_description
_atom_type_scat_dispersion_real
_atom_type_scat_dispersion_imag
_atom_type_scat_source
C C 0.0033 0.0016 'International Tables Vol C Tables 4.2.6.8 and 6.1.1.4'
H H 0.0000 0.0000 'International Tables Vol C Tables 4.2.6.8 and 6.1.1.4'
O O 0.0106 0.0060 'International Tables Vol C Tables 4.2.6.8 and 6.1.1.4'

loop_
_geom_angle_atom_site_label_1
_geom_angle_atom_site_label_2
_geom_angle_atom_site_label_3
_geom_angle
C8 C1 C2 112.09(16)
C10 C2 C9 108.38(17)
C10 C2 C1 108.40(16)
C9 C2 C1 108.74(16)
C10 C2 C11 112.34(18)
C9 C2 C11 111.70(16)
C1 C2 C11 107.17(16)
C14 C3 C5 108.41(16)
C14 C3 C24 108.80(17)
C5 C3 C24 108.03(15)
C14 C3 C26 112.18(16)
C5 C3 C26 110.74(16)
C24 C3 C26 108.58(16)
C13 C4 C6 109.65(15)
C3 C5 C6 111.59(16)
C4 C6 C7 108.51(16)
C4 C6 C5 109.11(16)
C7 C6 C5 108.39(16)
C4 C6 C20 111.81(17)
C7 C6 C20 112.53(18)
C5 C6 C20 106.38(16)
C18 C7 C6 110.25(17)
C1 C8 C16 108.41(17)
C1 C8 C25 107.69(16)
C16 C8 C25 108.52(17)
C1 C8 C23 111.92(17)
C16 C8 C23 111.70(16)
C25 C8 C23 108.46(17)
C19 C9 C2 109.66(16)
C27 C10 C2 110.40(17)
C22 C11 C2 115.89(18)
O2 C12 O1 122.5(2)
O2 C12 C23 120.6(2)
O1 C12 C23 116.8(2)
C15 C13 C24 109.63(17)
C15 C13 C4 110.26(18)
C24 C13 C4 109.56(17)
C18 C14 C3 110.04(17)
C18 C15 C13 108.55(17)
C27 C16 C8 110.39(17)
O5 C17 O6 121.7(2)
O5 C17 C20 117.9(2)
O6 C17 C20 120.3(2)
C7 C18 C15 109.70(18)
C7 C18 C14 109.63(18)
C15 C18 C14 109.97(19)
C25 C19 C28 109.96(19)
C25 C19 C9 109.85(18)
C28 C19 C9 109.8(2)
C17 C20 C6 116.84(19)
O8 C21 O7 121.5(2)
O8 C21 C26 119.15(19)
O7 C21 C26 119.36(18)
O4 C22 O3 122.1(2)
O4 C22 C11 120.0(2)
O3 C22 C11 117.8(2)
C12 C23 C8 113.11(17)
C13 C24 C3 110.30(17)
C19 C25 C8 110.33(17)
C21 C26 C3 114.30(17)
C28 C27 C16 109.22(19)
C28 C27 C10 109.45(18)
C16 C27 C10 110.04(18)
C27 C28 C19 108.96(18)

loop_
_geom_bond_atom_site_label_1
_geom_bond_atom_site_label_2
_geom_bond_distance
C1 C8 1.529(3)
C1 C2 1.535(3)
C2 C10 1.528(3)
C2 C9 1.533(3)
C2 C11 1.542(3)
C3 C14 1.532(3)
C3 C5 1.534(3)
C3 C24 1.539(3)
C3 C26 1.544(3)
C4 C13 1.529(3)
C4 C6 1.531(3)
C5 C6 1.534(3)
C6 C7 1.534(3)
C6 C20 1.543(3)
C7 C18 1.525(3)
C8 C16 1.536(3)
C8 C25 1.538(3)
C8 C23 1.545(3)
C9 C19 1.526(3)
C10 C27 1.527(3)
C11 C22 1.493(3)
C12 O2 1.238(3)
C12 O1 1.282(3)
C12 C23 1.495(3)
C13 C15 1.527(3)
C13 C24 1.529(3)
C14 C18 1.531(3)
C15 C18 1.526(3)
C16 C27 1.525(3)
C17 O5 1.241(3)
C17 O6 1.247(3)
C17 C20 1.492(3)
C19 C25 1.518(3)
C19 C28 1.526(3)
C21 O8 1.261(2)
C21 O7 1.263(3)
C21 C26 1.487(3)
C22 O4 1.250(3)
C22 O3 1.259(3)
C27 C28 1.523(3)
